data_1553174
loop_
_publ_author_name
'Wang, Shuai'
'Yang, Li-Jun'
'Zeng, Jun-Liang'
'Zheng, Yan'
'Ma, Jun-An'

_publ_section_title
;
 Silver-catalyzed [3 + 2] cycloaddition of isocyanides with diazo
 compounds: new regioselective access to 1,4-disubstituted-1,2,3-triazoles
;
_journal_issue 11
_journal_name_full 'Organic Chemistry Frontiers'
_journal_page_first 1468
_journal_paper_doi 10.1039/C5QO00219B
_journal_volume 2
_journal_year 2015
_chemical_formula_sum 'C9 H6 F3 N3'
_chemical_formula_weight 213.17
_space_group_IT_number 14
_space_group_name_Hall '-P 2ybc'
_space_group_name_H-M_alt 'P 1 21/c 1'
_symmetry_cell_setting monoclinic
_symmetry_space_group_name_H-M 'P 1 21/c 1'
_atom_sites_solution_hydrogens geom
_atom_sites_solution_primary direct
_atom_sites_solution_secondary difmap
_audit_creation_method SHELXL-97
_audit_update_record
;
2014-09-14 deposited with the CCDC.
2015-09-01 downloaded from the CCDC.
;
_cell_angle_alpha 90.00
_cell_angle_beta 94.237(2)
_cell_angle_gamma 90.00
_cell_formula_units_Z 12
_cell_length_a 11.6048(14)
_cell_length_b 11.0429(14)
_cell_length_c 22.106(3)
_cell_measurement_reflns_used 2033
_cell_measurement_temperature 296(2)
_cell_measurement_theta_max 20.68
_cell_measurement_theta_min 2.64
_cell_volume 2825.2(6)
_computing_cell_refinement 'Bruker SMART'
_computing_data_collection 'Bruker SMART'
_computing_data_reduction 'Bruker SAINT'
_computing_molecular_graphics 'Bruker SHELXTL'
_computing_publication_material 'Bruker SHELXTL'
_computing_structure_refinement 'SHELXL-97 (Sheldrick, 1997)'
_computing_structure_solution 'SHELXS-97 (Sheldrick, 1990)'
_diffrn_ambient_temperature 296(2)
_diffrn_measured_fraction_theta_full 1.000
_diffrn_measured_fraction_theta_max 1.000
_diffrn_measurement_device_type 'CCD area detector'
_diffrn_measurement_method 'phi and omega scans'
_diffrn_radiation_monochromator graphite
_diffrn_radiation_source 'fine-focus sealed tube'
_diffrn_radiation_type MoK\a
_diffrn_radiation_wavelength 0.71073
_diffrn_reflns_av_R_equivalents 0.0375
_diffrn_reflns_av_sigmaI/netI 0.0449
_diffrn_reflns_limit_h_max 13
_diffrn_reflns_limit_h_min -12
_diffrn_reflns_limit_k_max 13
_diffrn_reflns_limit_k_min -13
_diffrn_reflns_limit_l_max 24
_diffrn_reflns_limit_l_min -26
_diffrn_reflns_number 13893
_diffrn_reflns_theta_full 25.03
_diffrn_reflns_theta_max 25.03
_diffrn_reflns_theta_min 1.76
_exptl_absorpt_coefficient_mu 0.136
_exptl_absorpt_correction_T_max 0.9733
_exptl_absorpt_correction_T_min 0.9629
_exptl_absorpt_correction_type multi-scan
_exptl_absorpt_process_details SADABS
_exptl_crystal_colour COLORLESS
_exptl_crystal_density_diffrn 1.504
_exptl_crystal_density_meas ?
_exptl_crystal_density_method 'not measured'
_exptl_crystal_description BLOCK
_exptl_crystal_F_000 1296
_exptl_crystal_size_max 0.28
_exptl_crystal_size_mid 0.22
_exptl_crystal_size_min 0.20
_refine_diff_density_max 0.374
_refine_diff_density_min -0.340
_refine_diff_density_rms 0.056
_refine_ls_extinction_coef 0.0010(5)
_refine_ls_extinction_expression Fc^*^=kFc[1+0.001xFc^2^\l^3^/sin(2\q)]^-1/4^
_refine_ls_extinction_method SHELXL
_refine_ls_goodness_of_fit_ref 1.019
_refine_ls_hydrogen_treatment mixed
_refine_ls_matrix_type full
_refine_ls_number_parameters 407
_refine_ls_number_reflns 4984
_refine_ls_number_restraints 0
_refine_ls_restrained_S_all 1.019
_refine_ls_R_factor_all 0.1446
_refine_ls_R_factor_gt 0.0711
_refine_ls_shift/su_max 0.000
_refine_ls_shift/su_mean 0.000
_refine_ls_structure_factor_coef Fsqd
_refine_ls_weighting_details 'calc w=1/[\s^2^(Fo^2^)+(0.1118P)^2^+1.5894P] where P=(Fo^2^+2Fc^2^)/3'
_refine_ls_weighting_scheme calc
_refine_ls_wR_factor_gt 0.1935
_refine_ls_wR_factor_ref 0.2481
_reflns_number_gt 2397
_reflns_number_total 4984
_reflns_threshold_expression >2sigma(I)
_cod_data_source_file c5qo00219b2.cif
_cod_data_source_block 140522b
_cod_depositor_comments
;
The following automatic conversions were performed:

data item '_exptl_absorpt_correction_type' value 'MULTI-SCAN' was
changed to 'multi-scan' in accordance with the
/home/saulius/struct/COD-crude-data/automatic-downloads/DataCite-retrospective/RSC/depositions/lib/dictionaries/cif_core.dic
dictionary named 'cif_core.dic' version 2.4.2 last updated on
2011-04-26.

data item '_symmetry_cell_setting' value 'Monoclinic' was changed to
'monoclinic' in accordance with the
/home/saulius/struct/COD-crude-data/automatic-downloads/DataCite-retrospective/RSC/depositions/lib/dictionaries/cif_core.dic
dictionary named 'cif_core.dic' version 2.4.2 last updated on
2011-04-26.

data item '_exptl_crystal_density_meas' value 'NONE' was changed to
'?' -- the value is perceived as not measured.

Automatic conversion script
Id: cif_fix_values 6909 2019-04-08 15:41:33Z antanas 

2022-03-18
Z value and formula fixed to values more according to usual
chemical conventions.                 miguel
;
_cod_original_formula_sum 'C27 H18 F9 N9'
_cod_original_formula_weight 639.50
_cod_original_formula_units_Z 4
_cod_original_cell_volume 2825.1(6)
_cod_original_sg_symbol_H-M P2(1)/c
_cod_database_code 1553174

loop_
_symmetry_equiv_pos_as_xyz
'x, y, z'
'-x, y+1/2, -z+1/2'
'-x, -y, -z'
'x, -y-1/2, z-1/2'

loop_
_atom_site_label
_atom_site_type_symbol
_atom_site_fract_x
_atom_site_fract_y
_atom_site_fract_z
_atom_site_U_iso_or_equiv
_atom_site_adp_type
_atom_site_occupancy
_atom_site_symmetry_multiplicity
_atom_site_calc_flag
_atom_site_refinement_flags
F1 F 0.0926(2) -0.0358(3) 0.0866(2) 0.1378(15) Uani 1 1 d .
F2 F 0.0528(3) 0.1319(4) 0.04725(19) 0.1376(14) Uani 1 1 d .
F3 F 0.0743(3) 0.1189(4) 0.14054(19) 0.1512(16) Uani 1 1 d .
F4 F 0.7654(3) 0.2125(4) 0.2723(2) 0.1590(18) Uani 1 1 d .
F5 F 0.7373(4) 0.3038(8) 0.1934(2) 0.245(4) Uani 1 1 d .
F6 F 0.7283(3) 0.3914(4) 0.2738(3) 0.170(2) Uani 1 1 d .
F7 F 0.5356(3) 0.4622(3) 0.0991(3) 0.175(2) Uani 1 1 d .
F8 F 0.5588(3) 0.6044(4) 0.04056(18) 0.1442(15) Uani 1 1 d .
F9 F 0.5697(3) 0.6393(3) 0.13034(17) 0.1293(13) Uani 1 1 d .
N1 N 0.4235(3) 0.0945(3) 0.08201(16) 0.0600(9) Uani 1 1 d .
N2 N 0.3935(4) 0.2130(3) 0.0840(2) 0.0844(12) Uani 1 1 d .
N3 N 0.2823(3) 0.2177(3) 0.0880(2) 0.0846(13) Uani 1 1 d .
N4 N 0.3936(3) 0.2674(3) 0.24888(15) 0.0598(9) Uani 1 1 d .
N5 N 0.4230(3) 0.1541(3) 0.23276(18) 0.0739(11) Uani 1 1 d .
N6 N 0.5357(3) 0.1538(3) 0.22955(18) 0.0760(11) Uani 1 1 d .
N7 N 0.2014(3) 0.5905(3) 0.08394(16) 0.0611(9) Uani 1 1 d .
N8 N 0.2329(4) 0.7078(3) 0.0797(2) 0.0884(13) Uani 1 1 d .
N9 N 0.3455(4) 0.7121(3) 0.0816(2) 0.0876(13) Uani 1 1 d .
C1 C 0.1172(4) 0.0790(4) 0.0910(3) 0.0768(13) Uani 1 1 d .
C2 C 0.2412(4) 0.1031(4) 0.08855(19) 0.0599(11) Uani 1 1 d .
C3 C 0.3297(3) 0.0248(4) 0.08459(19) 0.0607(11) Uani 1 1 d .
H3 H 0.3262 -0.0593 0.0838 0.073 Uiso 1 1 calc R
C4 C 0.5421(3) 0.0609(4) 0.07769(18) 0.0601(11) Uani 1 1 d .
C5 C 0.6227(4) 0.1473(4) 0.0655(2) 0.0837(15) Uani 1 1 d .
H5 H 0.6006 0.2276 0.0596 0.100 Uiso 1 1 calc R
C6 C 0.7361(5) 0.1137(6) 0.0622(3) 0.0993(18) Uani 1 1 d .
H6 H 0.7910 0.1721 0.0547 0.119 Uiso 1 1 calc R
C7 C 0.7689(4) -0.0048(6) 0.0698(2) 0.0867(15) Uani 1 1 d .
H7 H 0.8458 -0.0269 0.0672 0.104 Uiso 1 1 calc R
C8 C 0.6882(4) -0.0908(5) 0.0812(2) 0.0858(15) Uani 1 1 d .
H8 H 0.7106 -0.1712 0.0866 0.103 Uiso 1 1 calc R
C9 C 0.5742(4) -0.0589(4) 0.0847(2) 0.0754(13) Uani 1 1 d .
H9 H 0.5193 -0.1176 0.0917 0.090 Uiso 1 1 calc R
C10 C 0.6987(4) 0.2939(5) 0.2445(3) 0.0889(16) Uani 1 1 d .
C11 C 0.5759(4) 0.2665(4) 0.2436(2) 0.0662(12) Uani 1 1 d .
C12 C 0.4867(3) 0.3390(4) 0.2560(2) 0.0646(12) Uani 1 1 d .
H12 H 0.4894 0.4203 0.2669 0.077 Uiso 1 1 calc R
C13 C 0.2765(3) 0.2950(4) 0.25936(19) 0.0617(11) Uani 1 1 d .
C14 C 0.2024(4) 0.2024(5) 0.2726(2) 0.0855(15) Uani 1 1 d .
H14 H 0.2273 0.1224 0.2733 0.103 Uiso 1 1 calc R
C15 C 0.0904(5) 0.2311(6) 0.2848(3) 0.1022(18) Uani 1 1 d .
H15 H 0.0398 0.1695 0.2938 0.123 Uiso 1 1 calc R
C16 C 0.0531(4) 0.3487(6) 0.2839(3) 0.0981(18) Uani 1 1 d .
H16 H -0.0230 0.3665 0.2912 0.118 Uiso 1 1 calc R
C17 C 0.1277(4) 0.4396(5) 0.2721(3) 0.0945(17) Uani 1 1 d .
H17 H 0.1029 0.5196 0.2728 0.113 Uiso 1 1 calc R
C18 C 0.2400(4) 0.4138(5) 0.2591(2) 0.0810(14) Uani 1 1 d .
H18 H 0.2902 0.4759 0.2502 0.097 Uiso 1 1 calc R
C19 C 0.5106(4) 0.5729(5) 0.0909(3) 0.0761(13) Uani 1 1 d .
C20 C 0.3857(4) 0.5971(4) 0.0874(2) 0.0620(11) Uani 1 1 d .
C21 C 0.2962(3) 0.5199(4) 0.0890(2) 0.0646(12) Uani 1 1 d .
H21 H 0.2992 0.4361 0.0929 0.077 Uiso 1 1 calc R
C22 C 0.0820(4) 0.5584(4) 0.08334(19) 0.0630(11) Uani 1 1 d .
C23 C 0.0520(4) 0.4524(4) 0.1103(2) 0.0766(13) Uani 1 1 d .
H23 H 0.1085 0.4031 0.1295 0.092 Uiso 1 1 calc R
C24 C -0.0633(4) 0.4197(5) 0.1087(3) 0.0935(16) Uani 1 1 d .
H24 H -0.0844 0.3475 0.1265 0.112 Uiso 1 1 calc R
C25 C -0.1457(5) 0.4924(6) 0.0813(3) 0.0994(18) Uani 1 1 d .
H25 H -0.2230 0.4702 0.0808 0.119 Uiso 1 1 calc R
C26 C -0.1158(5) 0.5980(6) 0.0544(3) 0.0972(17) Uani 1 1 d .
H26 H -0.1729 0.6472 0.0357 0.117 Uiso 1 1 calc R
C27 C -0.0005(4) 0.6324(4) 0.0548(2) 0.0796(14) Uani 1 1 d .
H27 H 0.0204 0.7039 0.0363 0.095 Uiso 1 1 calc R

loop_
_atom_site_aniso_label
_atom_site_aniso_U_11
_atom_site_aniso_U_22
_atom_site_aniso_U_33
_atom_site_aniso_U_23
_atom_site_aniso_U_13
_atom_site_aniso_U_12
F1 0.0668(19) 0.076(2) 0.272(5) -0.004(2) 0.020(2) -0.0087(16)
F2 0.074(2) 0.159(3) 0.175(4) 0.052(3) -0.018(2) 0.011(2)
F3 0.092(2) 0.221(5) 0.146(3) -0.054(3) 0.046(2) -0.023(2)
F4 0.073(2) 0.109(3) 0.293(6) 0.019(3) -0.003(3) 0.008(2)
F5 0.098(3) 0.513(11) 0.130(4) 0.007(5) 0.046(3) -0.097(4)
F6 0.076(2) 0.103(3) 0.333(7) -0.061(3) 0.026(3) -0.0233(19)
F7 0.065(2) 0.071(2) 0.388(7) 0.021(3) -0.003(3) 0.0077(16)
F8 0.082(2) 0.227(5) 0.126(3) -0.005(3) 0.024(2) -0.008(2)
F9 0.082(2) 0.158(3) 0.142(3) -0.056(2) -0.025(2) -0.011(2)
N1 0.062(2) 0.0435(19) 0.074(2) 0.0011(16) 0.0040(17) -0.0070(16)
N2 0.076(3) 0.045(2) 0.132(4) 0.004(2) 0.009(2) -0.0049(19)
N3 0.069(3) 0.044(2) 0.141(4) 0.006(2) 0.010(2) 0.0016(19)
N4 0.057(2) 0.052(2) 0.070(2) 0.0003(17) 0.0036(17) -0.0035(17)
N5 0.068(3) 0.060(2) 0.094(3) -0.012(2) 0.011(2) -0.0055(19)
N6 0.076(3) 0.057(2) 0.097(3) -0.006(2) 0.018(2) 0.0012(19)
N7 0.061(2) 0.046(2) 0.076(2) -0.0015(17) 0.0054(17) 0.0043(17)
N8 0.079(3) 0.046(2) 0.140(4) 0.004(2) 0.007(3) 0.002(2)
N9 0.074(3) 0.050(2) 0.139(4) 0.004(2) 0.011(2) -0.006(2)
C1 0.067(3) 0.058(3) 0.105(4) 0.002(3) 0.006(3) 0.007(2)
C2 0.061(3) 0.047(2) 0.071(3) 0.001(2) 0.000(2) 0.001(2)
C3 0.059(3) 0.044(2) 0.079(3) -0.001(2) 0.001(2) -0.006(2)
C4 0.054(3) 0.063(3) 0.062(3) -0.003(2) 0.003(2) -0.005(2)
C5 0.072(3) 0.069(3) 0.110(4) 0.003(3) 0.012(3) -0.019(3)
C6 0.068(4) 0.105(5) 0.125(5) -0.010(4) 0.014(3) -0.031(3)
C7 0.060(3) 0.111(5) 0.088(4) -0.012(3) 0.003(3) -0.007(3)
C8 0.069(3) 0.086(4) 0.102(4) 0.003(3) 0.004(3) 0.006(3)
C9 0.061(3) 0.071(3) 0.095(4) 0.006(3) 0.009(2) -0.002(2)
C10 0.068(3) 0.063(3) 0.139(5) -0.002(3) 0.028(3) -0.001(3)
C11 0.061(3) 0.055(3) 0.084(3) 0.002(2) 0.014(2) 0.002(2)
C12 0.057(3) 0.047(2) 0.091(3) -0.001(2) 0.010(2) -0.008(2)
C13 0.052(2) 0.067(3) 0.065(3) -0.004(2) 0.001(2) -0.001(2)
C14 0.068(3) 0.080(3) 0.109(4) -0.012(3) 0.012(3) -0.013(3)
C15 0.068(4) 0.110(5) 0.130(5) -0.017(4) 0.018(3) -0.026(3)
C16 0.056(3) 0.128(5) 0.109(5) -0.023(4) 0.004(3) -0.003(3)
C17 0.065(3) 0.097(4) 0.121(5) -0.006(3) 0.003(3) 0.018(3)
C18 0.061(3) 0.078(3) 0.104(4) 0.011(3) 0.009(3) 0.005(2)
C19 0.065(3) 0.069(3) 0.094(4) -0.004(3) 0.003(3) -0.013(3)
C20 0.061(3) 0.049(3) 0.075(3) -0.006(2) 0.002(2) -0.003(2)
C21 0.057(3) 0.046(2) 0.090(3) -0.003(2) 0.000(2) 0.003(2)
C22 0.060(3) 0.060(3) 0.070(3) -0.007(2) 0.005(2) 0.005(2)
C23 0.067(3) 0.074(3) 0.090(4) 0.007(3) 0.010(3) 0.000(2)
C24 0.067(3) 0.103(4) 0.113(5) 0.006(3) 0.020(3) -0.006(3)
C25 0.056(3) 0.120(5) 0.124(5) -0.011(4) 0.015(3) 0.009(3)
C26 0.072(4) 0.105(5) 0.113(5) -0.017(4) -0.003(3) 0.034(3)
C27 0.074(3) 0.070(3) 0.095(4) 0.006(3) 0.006(3) 0.021(3)

loop_
_atom_type_symbol
_atom_type_description
_atom_type_scat_dispersion_real
_atom_type_scat_dispersion_imag
_atom_type_scat_source
C C 0.0033 0.0016 'International Tables Vol C Tables 4.2.6.8 and 6.1.1.4'
H H 0.0000 0.0000 'International Tables Vol C Tables 4.2.6.8 and 6.1.1.4'
N N 0.0061 0.0033 'International Tables Vol C Tables 4.2.6.8 and 6.1.1.4'
F F 0.0171 0.0103 'International Tables Vol C Tables 4.2.6.8 and 6.1.1.4'

loop_
_geom_angle_atom_site_label_1
_geom_angle_atom_site_label_2
_geom_angle_atom_site_label_3
_geom_angle
C3 N1 N2 110.0(3)
C3 N1 C4 129.9(3)
N2 N1 C4 120.1(3)
N3 N2 N1 107.4(3)
N2 N3 C2 108.4(3)
C12 N4 N5 111.1(3)
C12 N4 C13 128.6(4)
N5 N4 C13 120.1(3)
N6 N5 N4 106.8(3)
N5 N6 C11 108.1(3)
C21 N7 N8 109.7(3)
C21 N7 C22 130.0(3)
N8 N7 C22 120.3(3)
N9 N8 N7 108.0(3)
N8 N9 C20 107.8(4)
F1 C1 F2 105.6(5)
F1 C1 F3 107.1(5)
F2 C1 F3 103.6(4)
F1 C1 C2 112.5(4)
F2 C1 C2 113.5(4)
F3 C1 C2 113.7(4)
C3 C2 N3 109.1(4)
C3 C2 C1 129.7(4)
N3 C2 C1 121.1(4)
N1 C3 C2 105.1(3)
N1 C3 H3 127.5
C2 C3 H3 127.5
C5 C4 C9 120.3(4)
C5 C4 N1 120.1(4)
C9 C4 N1 119.5(4)
C6 C5 C4 119.4(5)
C6 C5 H5 120.3
C4 C5 H5 120.3
C7 C6 C5 120.7(5)
C7 C6 H6 119.7
C5 C6 H6 119.7
C8 C7 C6 119.8(5)
C8 C7 H7 120.1
C6 C7 H7 120.1
C7 C8 C9 120.4(5)
C7 C8 H8 119.8
C9 C8 H8 119.8
C8 C9 C4 119.4(4)
C8 C9 H9 120.3
C4 C9 H9 120.3
F5 C10 F6 106.3(6)
F5 C10 F4 104.2(5)
F6 C10 F4 102.2(5)
F5 C10 C11 114.9(6)
F6 C10 C11 113.9(5)
F4 C10 C11 114.1(5)
C12 C11 N6 109.5(4)
C12 C11 C10 129.6(4)
N6 C11 C10 120.9(4)
N4 C12 C11 104.5(4)
N4 C12 H12 127.8
C11 C12 H12 127.8
C18 C13 C14 120.6(4)
C18 C13 N4 119.9(4)
C14 C13 N4 119.4(4)
C13 C14 C15 118.7(5)
C13 C14 H14 120.6
C15 C14 H14 120.6
C16 C15 C14 121.0(5)
C16 C15 H15 119.5
C14 C15 H15 119.5
C17 C16 C15 119.8(5)
C17 C16 H16 120.1
C15 C16 H16 120.1
C16 C17 C18 120.6(5)
C16 C17 H17 119.7
C18 C17 H17 119.7
C13 C18 C17 119.2(5)
C13 C18 H18 120.4
C17 C18 H18 120.4
F7 C19 F9 110.2(5)
F7 C19 F8 105.5(5)
F9 C19 F8 100.4(4)
F7 C19 C20 113.4(4)
F9 C19 C20 113.8(4)
F8 C19 C20 112.5(4)
C21 C20 N9 109.6(4)
C21 C20 C19 130.0(4)
N9 C20 C19 120.4(4)
C20 C21 N7 105.0(4)
C20 C21 H21 127.5
N7 C21 H21 127.5
C23 C22 C27 121.1(4)
C23 C22 N7 119.0(4)
C27 C22 N7 119.9(4)
C22 C23 C24 119.2(5)
C22 C23 H23 120.4
C24 C23 H23 120.4
C25 C24 C23 120.3(5)
C25 C24 H24 119.8
C23 C24 H24 119.8
C24 C25 C26 120.5(5)
C24 C25 H25 119.7
C26 C25 H25 119.7
C25 C26 C27 120.3(5)
C25 C26 H26 119.8
C27 C26 H26 119.8
C22 C27 C26 118.5(5)
C22 C27 H27 120.7
C26 C27 H27 120.7

loop_
_geom_bond_atom_site_label_1
_geom_bond_atom_site_label_2
_geom_bond_distance
F1 C1 1.302(5)
F2 C1 1.314(6)
F3 C1 1.313(6)
F4 C10 1.309(6)
F5 C10 1.251(6)
F6 C10 1.290(6)
F7 C19 1.266(5)
F8 C19 1.329(6)
F9 C19 1.296(5)
N1 C3 1.338(5)
N1 N2 1.356(5)
N1 C4 1.435(5)
N2 N3 1.301(5)
N3 C2 1.354(5)
N4 C12 1.339(5)
N4 N5 1.351(4)
N4 C13 1.428(5)
N5 N6 1.315(5)
N6 C11 1.357(5)
N7 C21 1.347(5)
N7 N8 1.351(5)
N7 C22 1.429(5)
N8 N9 1.305(5)
N9 C20 1.356(5)
C1 C2 1.468(6)
C2 C3 1.350(5)
C3 H3 0.9300
C4 C5 1.377(6)
C4 C9 1.380(6)
C5 C6 1.374(7)
C5 H5 0.9300
C6 C7 1.371(7)
C6 H6 0.9300
C7 C8 1.370(7)
C7 H7 0.9300
C8 C9 1.377(6)
C8 H8 0.9300
C9 H9 0.9300
C10 C11 1.456(6)
C11 C12 1.352(6)
C12 H12 0.9300
C13 C18 1.379(6)
C13 C14 1.380(6)
C14 C15 1.384(7)
C14 H14 0.9300
C15 C16 1.369(7)
C15 H15 0.9300
C16 C17 1.363(7)
C16 H16 0.9300
C17 C18 1.385(6)
C17 H17 0.9300
C18 H18 0.9300
C19 C20 1.470(6)
C20 C21 1.346(5)
C21 H21 0.9300
C22 C23 1.370(6)
C22 C27 1.376(6)
C23 C24 1.385(6)
C23 H23 0.9300
C24 C25 1.357(7)
C24 H24 0.9300
C25 C26 1.365(8)
C25 H25 0.9300
C26 C27 1.390(7)
C26 H26 0.9300
C27 H27 0.9300

loop_
_geom_torsion_atom_site_label_1
_geom_torsion_atom_site_label_2
_geom_torsion_atom_site_label_3
_geom_torsion_atom_site_label_4
_geom_torsion
C3 N1 N2 N3 0.1(5)
C4 N1 N2 N3 -179.9(4)
N1 N2 N3 C2 0.0(5)
C12 N4 N5 N6 0.0(5)
C13 N4 N5 N6 -176.6(3)
N4 N5 N6 C11 0.0(5)
C21 N7 N8 N9 0.5(5)
C22 N7 N8 N9 179.8(4)
N7 N8 N9 C20 -0.4(6)
N2 N3 C2 C3 -0.2(6)
N2 N3 C2 C1 -178.2(4)
F1 C1 C2 C3 -2.4(8)
F2 C1 C2 C3 -122.2(5)
F3 C1 C2 C3 119.7(5)
F1 C1 C2 N3 175.2(5)
F2 C1 C2 N3 55.3(7)
F3 C1 C2 N3 -62.8(6)
N2 N1 C3 C2 -0.3(5)
C4 N1 C3 C2 179.7(4)
N3 C2 C3 N1 0.3(5)
C1 C2 C3 N1 178.1(5)
C3 N1 C4 C5 169.2(4)
N2 N1 C4 C5 -10.8(6)
C3 N1 C4 C9 -9.6(7)
N2 N1 C4 C9 170.4(4)
C9 C4 C5 C6 -1.9(7)
N1 C4 C5 C6 179.3(4)
C4 C5 C6 C7 1.2(8)
C5 C6 C7 C8 -0.5(9)
C6 C7 C8 C9 0.5(8)
C7 C8 C9 C4 -1.2(8)
C5 C4 C9 C8 1.9(7)
N1 C4 C9 C8 -179.3(4)
N5 N6 C11 C12 0.1(5)
N5 N6 C11 C10 179.3(5)
F5 C10 C11 C12 -106.0(7)
F6 C10 C11 C12 16.8(9)
F4 C10 C11 C12 133.7(6)
F5 C10 C11 N6 74.9(7)
F6 C10 C11 N6 -162.2(5)
F4 C10 C11 N6 -45.3(8)
N5 N4 C12 C11 0.1(5)
C13 N4 C12 C11 176.3(4)
N6 C11 C12 N4 -0.1(5)
C10 C11 C12 N4 -179.2(5)
C12 N4 C13 C18 22.1(7)
N5 N4 C13 C18 -162.0(4)
C12 N4 C13 C14 -154.8(4)
N5 N4 C13 C14 21.1(6)
C18 C13 C14 C15 0.8(7)
N4 C13 C14 C15 177.7(4)
C13 C14 C15 C16 0.0(8)
C14 C15 C16 C17 -1.5(9)
C15 C16 C17 C18 2.2(9)
C14 C13 C18 C17 -0.2(7)
N4 C13 C18 C17 -177.0(4)
C16 C17 C18 C13 -1.3(8)
N8 N9 C20 C21 0.1(6)
N8 N9 C20 C19 -179.8(4)
F7 C19 C20 C21 -3.0(8)
F9 C19 C20 C21 -130.1(5)
F8 C19 C20 C21 116.6(6)
F7 C19 C20 N9 176.8(5)
F9 C19 C20 N9 49.7(7)
F8 C19 C20 N9 -63.6(6)
N9 C20 C21 N7 0.2(5)
C19 C20 C21 N7 -179.9(5)
N8 N7 C21 C20 -0.5(5)
C22 N7 C21 C20 -179.6(4)
C21 N7 C22 C23 24.3(7)
N8 N7 C22 C23 -154.8(4)
C21 N7 C22 C27 -154.4(5)
N8 N7 C22 C27 26.6(6)
C27 C22 C23 C24 0.0(7)
N7 C22 C23 C24 -178.6(4)
C22 C23 C24 C25 -0.7(8)
C23 C24 C25 C26 0.7(9)
C24 C25 C26 C27 -0.1(9)
C23 C22 C27 C26 0.6(7)
N7 C22 C27 C26 179.2(4)
C25 C26 C27 C22 -0.6(8)
